data_7115059
loop_
_publ_author_name
'Smith, Jeremy M.'
'Lachicotte, Rene J.'
'Holland, Patrick L.'

_publ_section_title
;
 Tuning metal coordination number by ancillary ligand steric effects:
 synthesis of a three-coordinate iron(ii) complex
;
_journal_issue 17
_journal_name_full 'Chemical Communications'
_journal_page_first 1542
_journal_paper_doi 10.1039/b103635c
_journal_year 2001
_chemical_formula_sum 'C37 H60 Cl2 Fe Li N2 O2'
_chemical_formula_weight 698.56
_chemical_name_systematic
;
?
;
_space_group_IT_number 14
_symmetry_cell_setting monoclinic
_symmetry_space_group_name_Hall '-P 2yn'
_symmetry_space_group_name_H-M 'P 1 21/n 1'
_atom_sites_solution_hydrogens geom
_atom_sites_solution_primary direct
_atom_sites_solution_secondary difmap
_audit_creation_method SHELXL-97
_cell_angle_alpha 90.00
_cell_angle_beta 99.674(2)
_cell_angle_gamma 90.00
_cell_formula_units_Z 4
_cell_length_a 12.0855(12)
_cell_length_b 21.241(2)
_cell_length_c 15.8835(15)
_cell_measurement_reflns_used 5231
_cell_measurement_temperature 193(2)
_cell_measurement_theta_max 28
_cell_measurement_theta_min 2
_cell_volume 4019.4(7)
_computing_cell_refinement 'Bruker SMART'
_computing_data_collection 'Bruker SMART'
_computing_data_reduction 'Bruker SHELXTL'
_computing_molecular_graphics 'Bruker SHELXTL'
_computing_publication_material 'Bruker SHELXTL'
_computing_structure_refinement 'SHELXL-97 (Sheldrick, 1997)'
_computing_structure_solution 'Bruker SHELXTL'
_diffrn_ambient_temperature 193(2)
_diffrn_measured_fraction_theta_full 0.925
_diffrn_measured_fraction_theta_max 0.925
_diffrn_measurement_device_type 'CCD area detector'
_diffrn_measurement_method 'phi and omega scans'
_diffrn_radiation_monochromator graphite
_diffrn_radiation_source 'fine-focus sealed tube'
_diffrn_radiation_type MoK\a
_diffrn_radiation_wavelength 0.71073
_diffrn_reflns_av_R_equivalents 0.0450
_diffrn_reflns_av_sigmaI/netI 0.0871
_diffrn_reflns_limit_h_max 12
_diffrn_reflns_limit_h_min -16
_diffrn_reflns_limit_k_max 28
_diffrn_reflns_limit_k_min -28
_diffrn_reflns_limit_l_max 21
_diffrn_reflns_limit_l_min -18
_diffrn_reflns_number 23267
_diffrn_reflns_theta_full 28.31
_diffrn_reflns_theta_max 28.31
_diffrn_reflns_theta_min 1.62
_exptl_absorpt_coefficient_mu 0.539
_exptl_absorpt_correction_T_max 0.862
_exptl_absorpt_correction_T_min 0.735
_exptl_absorpt_correction_type empirical
_exptl_absorpt_process_details SADABS
_exptl_crystal_colour yellow
_exptl_crystal_density_diffrn 1.154
_exptl_crystal_density_meas ?
_exptl_crystal_density_method 'not measured'
_exptl_crystal_description glob
_exptl_crystal_F_000 1500
_exptl_crystal_size_max 0.24
_exptl_crystal_size_mid 0.26
_exptl_crystal_size_min 0.28
_refine_diff_density_max 0.470
_refine_diff_density_min -0.340
_refine_diff_density_rms 0.053
_refine_ls_extinction_method none
_refine_ls_goodness_of_fit_ref 0.962
_refine_ls_hydrogen_treatment mixed
_refine_ls_matrix_type full
_refine_ls_number_parameters 406
_refine_ls_number_reflns 9265
_refine_ls_number_restraints 0
_refine_ls_restrained_S_all 0.962
_refine_ls_R_factor_all 0.1261
_refine_ls_R_factor_gt 0.0589
_refine_ls_shift/su_max 0.007
_refine_ls_shift/su_mean 0.001
_refine_ls_structure_factor_coef Fsqd
_refine_ls_weighting_details 'calc w=1/[\s^2^(Fo^2^)+(0.0662P)^2^+0.0000P] where P=(Fo^2^+2Fc^2^)/3'
_refine_ls_weighting_scheme calc
_refine_ls_wR_factor_gt 0.1245
_refine_ls_wR_factor_ref 0.1427
_reflns_number_gt 5231
_reflns_number_total 9265
_reflns_threshold_expression >2sigma(I)
_cod_data_source_file b103635c.txt
_cod_data_source_block sad
_cod_depositor_comments
;
The following automatic conversions were performed:

'_symmetry_cell_setting' value 'Monoclinic' changed to 'monoclinic'
according to
/usr/data/users/saulius/automatic-downloads/retrospective/RSC/lib/dictionaries/cif_core.dic
dictionary named 'cif_core.dic' version 2.4.2 from 2011-04-26.

Automatic conversion script
Id: cif_fix_values 2281 2013-09-26 08:29:07Z andrius 

The following automatic conversions were performed:

'_exptl_crystal_density_meas' value 'na' was changed to '?' - the
value is perceived as not measured.

Automatic conversion script
Id: cif_fix_values 3008 2015-01-20 13:52:24Z robertas 
;
_cod_original_sg_symbol_H-M P2(1)/n
_cod_database_code 7115059

loop_
_symmetry_equiv_pos_as_xyz
'x, y, z'
'-x+1/2, y+1/2, -z+1/2'
'-x, -y, -z'
'x-1/2, -y-1/2, z-1/2'

loop_
_atom_site_label
_atom_site_type_symbol
_atom_site_fract_x
_atom_site_fract_y
_atom_site_fract_z
_atom_site_U_iso_or_equiv
_atom_site_adp_type
_atom_site_occupancy
_atom_site_symmetry_multiplicity
_atom_site_calc_flag
_atom_site_refinement_flags
Fe1 Fe 0.76171(3) 0.238025(19) 0.99014(3) 0.03381(13) Uani 1 1 d .
Cl11 Cl 0.61968(6) 0.25766(4) 1.07056(5) 0.0471(2) Uani 1 1 d .
Cl21 Cl 0.64667(7) 0.24483(4) 0.85763(5) 0.0572(2) Uani 1 1 d .
N11 N 0.85321(18) 0.15904(10) 1.01028(14) 0.0322(5) Uani 1 1 d .
N21 N 0.89624(18) 0.29403(10) 1.02081(15) 0.0337(5) Uani 1 1 d .
Li11 Li 0.5077(4) 0.2816(2) 0.9362(3) 0.0462(13) Uani 1 1 d .
C11 C 1.0157(3) 0.09441(14) 1.0736(2) 0.0498(8) Uani 1 1 d .
H11A H 0.9648 0.0602 1.0510 0.075 Uiso 1 1 calc R
H11B H 1.0371 0.0896 1.1355 0.075 Uiso 1 1 calc R
H11C H 1.0831 0.0929 1.0468 0.075 Uiso 1 1 calc R
C21 C 0.9573(2) 0.15693(13) 1.05401(18) 0.0351(7) Uani 1 1 d .
C31 C 1.0186(2) 0.21043(14) 1.08215(18) 0.0376(7) Uani 1 1 d .
H31 H 1.0870 0.2029 1.1199 0.045 Uiso 1 1 calc R
C41 C 0.9943(2) 0.27387(14) 1.06294(19) 0.0381(7) Uani 1 1 d .
C51 C 1.0892(3) 0.31943(15) 1.0929(2) 0.0580(10) Uani 1 1 d .
H51A H 1.0645 0.3624 1.0772 0.087 Uiso 1 1 calc R
H51B H 1.1538 0.3089 1.0657 0.087 Uiso 1 1 calc R
H51C H 1.1106 0.3165 1.1551 0.087 Uiso 1 1 calc R
C12 C 0.8862(2) 0.35902(13) 0.9932(2) 0.0388(7) Uani 1 1 d .
C22 C 0.8954(2) 0.37245(14) 0.9081(2) 0.0446(8) Uani 1 1 d .
C32 C 0.8841(3) 0.43494(16) 0.8812(2) 0.0533(9) Uani 1 1 d .
H32 H 0.8911 0.4448 0.8240 0.064 Uiso 1 1 calc R
C42 C 0.8633(3) 0.48217(16) 0.9343(2) 0.0581(10) Uani 1 1 d .
H42 H 0.8569 0.5244 0.9142 0.070 Uiso 1 1 calc R
C52 C 0.8515(3) 0.46862(15) 1.0173(2) 0.0509(9) Uani 1 1 d .
H52 H 0.8361 0.5017 1.0538 0.061 Uiso 1 1 calc R
C62 C 0.8619(2) 0.40689(14) 1.0486(2) 0.0417(7) Uani 1 1 d .
C72 C 0.9223(3) 0.32149(16) 0.8470(2) 0.0570(9) Uani 1 1 d .
H72 H 0.8966 0.2805 0.8680 0.068 Uiso 1 1 calc R
C82 C 1.0485(4) 0.3162(2) 0.8486(3) 0.1003(16) Uani 1 1 d .
H82A H 1.0867 0.3105 0.9076 0.150 Uiso 1 1 calc R
H82B H 1.0760 0.3547 0.8250 0.150 Uiso 1 1 calc R
H82C H 1.0640 0.2800 0.8142 0.150 Uiso 1 1 calc R
C92 C 0.8609(4) 0.33028(19) 0.7558(2) 0.0782(12) Uani 1 1 d .
H92A H 0.7800 0.3331 0.7558 0.117 Uiso 1 1 calc R
H92B H 0.8764 0.2943 0.7209 0.117 Uiso 1 1 calc R
H92C H 0.8869 0.3691 0.7320 0.117 Uiso 1 1 calc R
C102 C 0.8467(3) 0.39467(14) 1.1398(2) 0.0473(8) Uani 1 1 d .
H102 H 0.8595 0.3488 1.1515 0.057 Uiso 1 1 calc R
C112 C 0.9329(3) 0.43181(17) 1.2050(2) 0.0674(11) Uani 1 1 d .
H11D H 1.0092 0.4216 1.1961 0.101 Uiso 1 1 calc R
H11E H 0.9241 0.4201 1.2632 0.101 Uiso 1 1 calc R
H11F H 0.9197 0.4771 1.1968 0.101 Uiso 1 1 calc R
C122 C 0.7270(3) 0.41036(16) 1.1530(2) 0.0621(10) Uani 1 1 d .
H12A H 0.6732 0.3867 1.1119 0.093 Uiso 1 1 calc R
H12B H 0.7135 0.4556 1.1445 0.093 Uiso 1 1 calc R
H12C H 0.7179 0.3988 1.2112 0.093 Uiso 1 1 calc R
C103 C 0.7110(3) 0.08215(15) 1.1023(2) 0.0484(8) Uani 1 1 d .
H103 H 0.7453 0.1243 1.1177 0.058 Uiso 1 1 calc R
C13 C 0.8021(2) 0.10240(13) 0.97121(18) 0.0366(7) Uani 1 1 d .
C23 C 0.8210(3) 0.08681(14) 0.8886(2) 0.0445(8) Uani 1 1 d .
C33 C 0.7670(3) 0.03345(17) 0.8499(2) 0.0607(10) Uani 1 1 d .
H33 H 0.7787 0.0218 0.7943 0.073 Uiso 1 1 calc R
C43 C 0.6974(3) -0.00264(18) 0.8904(3) 0.0705(11) Uani 1 1 d .
H43 H 0.6612 -0.0386 0.8627 0.085 Uiso 1 1 calc R
C53 C 0.6804(3) 0.01361(16) 0.9716(2) 0.0595(10) Uani 1 1 d .
H53 H 0.6327 -0.0118 0.9994 0.071 Uiso 1 1 calc R
C63 C 0.7313(3) 0.06607(14) 1.0136(2) 0.0424(7) Uani 1 1 d .
C73 C 0.8961(3) 0.12506(16) 0.8414(2) 0.0556(9) Uani 1 1 d .
H73 H 0.9163 0.1645 0.8748 0.067 Uiso 1 1 calc R
C83 C 1.0054(3) 0.0902(2) 0.8355(3) 0.0802(13) Uani 1 1 d .
H83A H 1.0422 0.0779 0.8929 0.120 Uiso 1 1 calc R
H83B H 1.0553 0.1179 0.8097 0.120 Uiso 1 1 calc R
H83C H 0.9887 0.0525 0.8001 0.120 Uiso 1 1 calc R
C93 C 0.8408(4) 0.1440(2) 0.7526(2) 0.0869(14) Uani 1 1 d .
H93A H 0.7717 0.1674 0.7558 0.130 Uiso 1 1 calc R
H93B H 0.8227 0.1062 0.7176 0.130 Uiso 1 1 calc R
H93C H 0.8921 0.1707 0.7268 0.130 Uiso 1 1 calc R
C113 C 0.7657(4) 0.0350(2) 1.1684(3) 0.0861(13) Uani 1 1 d .
H11G H 0.8463 0.0325 1.1666 0.129 Uiso 1 1 calc R
H11H H 0.7315 -0.0065 1.1559 0.129 Uiso 1 1 calc R
H11I H 0.7547 0.0486 1.2254 0.129 Uiso 1 1 calc R
C123 C 0.5870(3) 0.08613(18) 1.1081(3) 0.0739(12) Uani 1 1 d .
H12D H 0.5500 0.1159 1.0653 0.111 Uiso 1 1 calc R
H12E H 0.5783 0.1005 1.1652 0.111 Uiso 1 1 calc R
H12F H 0.5526 0.0445 1.0974 0.111 Uiso 1 1 calc R
O21 O 0.49143(18) 0.37246(10) 0.92962(14) 0.0535(6) Uani 1 1 d .
C2S C 0.3324(4) 0.22947(19) 0.8061(3) 0.0821(14) Uani 1 1 d .
H2SA H 0.2528 0.2162 0.7938 0.099 Uiso 1 1 calc R
H2SB H 0.3781 0.1961 0.7850 0.099 Uiso 1 1 calc R
C7S C 0.5818(3) 0.40973(18) 0.9099(3) 0.0717(11) Uani 1 1 d .
H7SA H 0.6483 0.3824 0.9105 0.086 Uiso 1 1 calc R
H7SB H 0.6014 0.4419 0.9550 0.086 Uiso 1 1 calc R
C1S C 0.3458(3) 0.2882(2) 0.7610(2) 0.0741(12) Uani 1 1 d .
H1SA H 0.3210 0.2821 0.6995 0.111 Uiso 1 1 calc R
H1SB H 0.4250 0.3007 0.7715 0.111 Uiso 1 1 calc R
H1SC H 0.3005 0.3213 0.7816 0.111 Uiso 1 1 calc R
C8S C 0.5569(4) 0.4411(3) 0.8277(3) 0.122(2) Uani 1 1 d .
H8SA H 0.6219 0.4661 0.8184 0.183 Uiso 1 1 calc R
H8SB H 0.4919 0.4688 0.8268 0.183 Uiso 1 1 calc R
H8SC H 0.5401 0.4095 0.7823 0.183 Uiso 1 1 calc R
C3S C 0.3447(5) 0.1779(3) 0.9380(3) 0.1181(19) Uani 1 1 d .
H3SA H 0.2858 0.1539 0.9004 0.142 Uiso 1 1 calc R
H3SB H 0.4139 0.1521 0.9469 0.142 Uiso 1 1 calc R
C6S C 0.4082(5) 0.4076(2) 0.9599(4) 0.132(2) Uani 1 1 d .
H6SA H 0.3899 0.4490 0.9392 0.158 Uiso 1 1 calc R
C4S C 0.3118(6) 0.1876(3) 1.0137(4) 0.161(3) Uani 1 1 d .
H4SA H 0.2985 0.1470 1.0395 0.242 Uiso 1 1 calc R
H4SB H 0.2424 0.2124 1.0052 0.242 Uiso 1 1 calc R
H4SC H 0.3706 0.2105 1.0516 0.242 Uiso 1 1 calc R
C5S C 0.3562(5) 0.3821(3) 1.0173(4) 0.152(3) Uani 1 1 d .
H5SA H 0.2994 0.4113 1.0314 0.228 Uiso 1 1 calc R
H5SB H 0.4105 0.3728 1.0689 0.228 Uiso 1 1 calc R
H5SC H 0.3198 0.3430 0.9946 0.228 Uiso 1 1 calc R
O11 O 0.36602(19) 0.23645(10) 0.89569(15) 0.0537(6) Uani 1 1 d .

loop_
_atom_site_aniso_label
_atom_site_aniso_U_11
_atom_site_aniso_U_22
_atom_site_aniso_U_33
_atom_site_aniso_U_23
_atom_site_aniso_U_13
_atom_site_aniso_U_12
Fe1 0.0278(2) 0.0334(2) 0.0388(2) 0.0018(2) 0.00146(17) 0.00194(18)
Cl11 0.0378(4) 0.0609(5) 0.0427(4) 0.0015(4) 0.0073(3) 0.0050(4)
Cl21 0.0447(5) 0.0854(7) 0.0390(4) -0.0049(4) -0.0006(4) 0.0179(4)
N11 0.0293(13) 0.0325(13) 0.0342(13) 0.0007(10) 0.0039(10) 0.0007(10)
N21 0.0304(13) 0.0325(13) 0.0378(14) 0.0026(11) 0.0046(11) 0.0008(10)
Li11 0.040(3) 0.044(3) 0.052(3) 0.005(2) 0.003(2) 0.004(2)
C11 0.0420(19) 0.0463(19) 0.057(2) 0.0046(16) -0.0031(16) 0.0114(15)
C21 0.0349(17) 0.0387(17) 0.0323(16) 0.0055(13) 0.0072(13) 0.0036(13)
C31 0.0283(16) 0.0442(18) 0.0380(17) 0.0014(14) -0.0011(13) 0.0014(13)
C41 0.0306(16) 0.0451(19) 0.0383(17) -0.0015(14) 0.0051(13) -0.0052(13)
C51 0.0374(19) 0.054(2) 0.080(3) -0.0041(19) 0.0002(18) -0.0083(16)
C12 0.0283(16) 0.0345(17) 0.053(2) 0.0057(15) 0.0062(14) -0.0062(13)
C22 0.0371(18) 0.0430(19) 0.054(2) 0.0104(16) 0.0089(15) -0.0031(14)
C32 0.053(2) 0.048(2) 0.061(2) 0.0157(18) 0.0129(18) -0.0114(16)
C42 0.057(2) 0.0360(19) 0.081(3) 0.0172(19) 0.011(2) -0.0067(16)
C52 0.046(2) 0.0357(18) 0.071(2) -0.0014(17) 0.0110(17) -0.0076(15)
C62 0.0327(17) 0.0383(17) 0.053(2) 0.0030(15) 0.0051(15) -0.0040(14)
C72 0.072(2) 0.055(2) 0.048(2) 0.0106(17) 0.0205(19) 0.0000(19)
C82 0.083(3) 0.128(4) 0.098(4) 0.000(3) 0.042(3) 0.026(3)
C92 0.105(3) 0.080(3) 0.052(2) 0.007(2) 0.019(2) 0.002(3)
C102 0.051(2) 0.0364(17) 0.056(2) -0.0041(16) 0.0126(16) -0.0042(15)
C112 0.073(3) 0.069(2) 0.060(2) -0.012(2) 0.009(2) -0.009(2)
C122 0.067(2) 0.051(2) 0.073(3) -0.0065(19) 0.026(2) -0.0025(18)
C103 0.051(2) 0.0466(19) 0.050(2) 0.0015(16) 0.0138(16) -0.0115(16)
C13 0.0366(17) 0.0321(16) 0.0387(17) -0.0029(13) -0.0006(13) 0.0050(13)
C23 0.0469(19) 0.0398(18) 0.0459(19) -0.0045(15) 0.0051(15) 0.0073(15)
C33 0.063(2) 0.062(2) 0.058(2) -0.0218(19) 0.0127(19) 0.004(2)
C43 0.070(3) 0.059(2) 0.082(3) -0.028(2) 0.009(2) -0.014(2)
C53 0.054(2) 0.049(2) 0.076(3) -0.0078(19) 0.0126(19) -0.0147(17)
C63 0.0385(17) 0.0359(17) 0.0512(19) -0.0033(15) 0.0025(14) -0.0016(14)
C73 0.073(2) 0.052(2) 0.046(2) -0.0099(17) 0.0205(18) 0.0031(18)
C83 0.062(3) 0.107(3) 0.077(3) 0.012(3) 0.027(2) 0.006(2)
C93 0.096(3) 0.109(4) 0.060(3) 0.021(2) 0.026(2) 0.034(3)
C113 0.078(3) 0.115(4) 0.065(3) 0.025(3) 0.011(2) 0.017(3)
C123 0.058(2) 0.084(3) 0.083(3) -0.004(2) 0.021(2) 0.005(2)
O21 0.0533(14) 0.0482(13) 0.0623(15) 0.0081(11) 0.0194(12) 0.0090(11)
C2S 0.095(3) 0.069(3) 0.069(3) -0.005(2) -0.025(2) -0.010(2)
C7S 0.062(3) 0.060(2) 0.088(3) 0.010(2) -0.003(2) -0.005(2)
C1S 0.068(3) 0.100(3) 0.049(2) 0.011(2) -0.006(2) -0.002(2)
C8S 0.082(3) 0.168(5) 0.111(4) 0.076(4) 0.005(3) -0.038(3)
C3S 0.142(5) 0.122(5) 0.088(4) 0.025(3) 0.012(4) -0.030(4)
C6S 0.156(5) 0.086(3) 0.185(6) 0.046(4) 0.122(5) 0.071(4)
C4S 0.182(7) 0.168(7) 0.160(6) 0.078(5) 0.103(5) 0.045(5)
C5S 0.170(6) 0.143(5) 0.177(6) 0.074(5) 0.130(5) 0.090(5)
O11 0.0559(14) 0.0519(13) 0.0533(15) 0.0071(12) 0.0094(11) -0.0085(11)

loop_
_atom_type_symbol
_atom_type_description
_atom_type_scat_dispersion_real
_atom_type_scat_dispersion_imag
_atom_type_scat_source
C C 0.0033 0.0016 'International Tables Vol C Tables 4.2.6.8 and 6.1.1.4'
H H 0.0000 0.0000 'International Tables Vol C Tables 4.2.6.8 and 6.1.1.4'
N N 0.0061 0.0033 'International Tables Vol C Tables 4.2.6.8 and 6.1.1.4'
Fe Fe 0.3463 0.8444 'International Tables Vol C Tables 4.2.6.8 and 6.1.1.4'
Cl Cl 0.1484 0.1585 'International Tables Vol C Tables 4.2.6.8 and 6.1.1.4'
Li Li -0.0003 0.0001 'International Tables Vol C Tables 4.2.6.8 and 6.1.1.4'
O O 0.0106 0.0060 'International Tables Vol C Tables 4.2.6.8 and 6.1.1.4'

loop_
_geom_angle_atom_site_label_1
_geom_angle_atom_site_label_2
_geom_angle_atom_site_label_3
_geom_angle
N11 Fe1 N21 93.13(9)
N11 Fe1 Cl21 115.24(7)
N21 Fe1 Cl21 121.32(7)
N11 Fe1 Cl11 119.79(7)
N21 Fe1 Cl11 113.57(7)
Cl21 Fe1 Cl11 95.80(3)
N11 Fe1 Li11 140.11(12)
N21 Fe1 Li11 126.75(12)
Cl21 Fe1 Li11 48.31(10)
Cl11 Fe1 Li11 48.17(10)
Fe1 Cl11 Li11 84.69(13)
Fe1 Cl21 Li11 85.01(13)
C21 N11 C13 119.6(2)
C21 N11 Fe1 123.97(19)
C13 N11 Fe1 116.35(17)
C41 N21 C12 118.8(2)
C41 N21 Fe1 123.24(19)
C12 N21 Fe1 117.95(17)
O21 Li11 O11 113.0(3)
O21 Li11 Cl11 107.3(2)
O11 Li11 Cl11 121.3(3)
O21 Li11 Cl21 111.8(3)
O11 Li11 Cl21 108.6(2)
Cl11 Li11 Cl21 93.16(18)
O21 Li11 Fe1 112.8(2)
O11 Li11 Fe1 133.7(2)
Cl11 Li11 Fe1 47.14(9)
Cl21 Li11 Fe1 46.68(9)
N11 C21 C31 123.1(3)
N11 C21 C11 120.3(3)
C31 C21 C11 116.6(3)
C21 C31 C41 129.4(3)
N21 C41 C31 123.7(3)
N21 C41 C51 121.1(3)
C31 C41 C51 115.2(3)
C22 C12 C62 120.9(3)
C22 C12 N21 118.0(3)
C62 C12 N21 121.0(3)
C32 C22 C12 118.0(3)
C32 C22 C72 120.1(3)
C12 C22 C72 121.9(3)
C42 C32 C22 122.1(3)
C32 C42 C52 119.8(3)
C42 C52 C62 121.2(3)
C52 C62 C12 118.0(3)
C52 C62 C102 118.9(3)
C12 C62 C102 123.1(3)
C92 C72 C22 113.4(3)
C92 C72 C82 110.5(3)
C22 C72 C82 111.2(3)
C62 C102 C122 111.3(3)
C62 C102 C112 112.0(3)
C122 C102 C112 109.9(3)
C63 C103 C113 112.1(3)
C63 C103 C123 112.7(3)
C113 C103 C123 108.3(3)
C63 C13 C23 121.6(3)
C63 C13 N11 120.2(3)
C23 C13 N11 118.1(3)
C33 C23 C13 117.6(3)
C33 C23 C73 119.6(3)
C13 C23 C73 122.8(3)
C43 C33 C23 121.6(3)
C33 C43 C53 119.7(3)
C43 C53 C63 121.7(3)
C53 C63 C13 117.8(3)
C53 C63 C103 120.2(3)
C13 C63 C103 122.0(3)
C23 C73 C93 113.5(3)
C23 C73 C83 111.6(3)
C93 C73 C83 108.8(3)
C6S O21 C7S 113.6(3)
C6S O21 Li11 125.7(3)
C7S O21 Li11 119.3(3)
O11 C2S C1S 111.4(3)
O21 C7S C8S 113.7(3)
C4S C3S O11 112.5(5)
C5S C6S O21 118.3(4)
C2S O11 C3S 109.3(3)
C2S O11 Li11 117.6(3)
C3S O11 Li11 118.4(3)

loop_
_geom_bond_atom_site_label_1
_geom_bond_atom_site_label_2
_geom_bond_distance
Fe1 N11 2.005(2)
Fe1 N21 2.007(2)
Fe1 Cl21 2.3238(9)
Fe1 Cl11 2.3428(9)
Fe1 Li11 3.182(5)
Cl11 Li11 2.382(5)
Cl21 Li11 2.386(6)
N11 C21 1.332(3)
N11 C13 1.444(3)
N21 C41 1.330(3)
N21 C12 1.447(3)
Li11 O21 1.941(5)
Li11 O11 1.974(6)
C11 C21 1.511(4)
C21 C31 1.389(4)
C31 C41 1.402(4)
C41 C51 1.515(4)
C12 C22 1.404(4)
C12 C62 1.408(4)
C22 C32 1.394(4)
C22 C72 1.525(4)
C32 C42 1.361(5)
C42 C52 1.380(5)
C52 C62 1.401(4)
C62 C102 1.512(4)
C72 C92 1.525(5)
C72 C82 1.526(5)
C102 C122 1.533(4)
C102 C112 1.555(4)
C103 C63 1.508(4)
C103 C113 1.520(5)
C103 C123 1.520(5)
C13 C63 1.406(4)
C13 C23 1.409(4)
C23 C33 1.397(4)
C23 C73 1.508(5)
C33 C43 1.375(5)
C43 C53 1.384(5)
C53 C63 1.388(4)
C73 C93 1.511(5)
C73 C83 1.532(5)
O21 C6S 1.401(5)
O21 C7S 1.426(4)
C2S O11 1.421(4)
C2S C1S 1.462(5)
C7S C8S 1.452(5)
C3S C4S 1.344(7)
C3S O11 1.457(5)
C6S C5S 1.309(6)
